data_9004560
loop_
_publ_author_name
'Ballirano, P.'
'Bonaccorsi, E.'
'Maras, A.'
'Merlino, S.'

_publ_section_title
;
 The crystal structure of franzinite, the ten-layer mineral of
 the cancrinite group
;
_journal_name_full 'The Canadian Mineralogist'
_journal_page_first 657
_journal_page_last 668
_journal_paper_doi 10.2113/gscanmin.38.3.657
_journal_volume 38
_journal_year 2000
_chemical_formula_sum 'Al30 H12 K15.32 Na15.4 O196 S10 Si30'
_chemical_name_mineral Franzinite
_space_group_IT_number 150
_symmetry_space_group_name_Hall 'P 3 2"'
_symmetry_space_group_name_H-M 'P 3 2 1'
_cell_angle_alpha 90
_cell_angle_beta 90
_cell_angle_gamma 120
_cell_formula_units_Z 1
_cell_length_a 12.916
_cell_length_b 12.916
_cell_length_c 26.543
_cell_volume 3834.747
_database_code_amcsd 0005652
_exptl_crystal_density_diffrn 2.630
_cod_original_formula_sum 'Si30 Al30 O196 S10 K15.32 Na15.4 H12'
_cod_database_code 9004560

loop_
_space_group_symop_operation_xyz
x,y,z
y,x,-z
-y,x-y,z
-x,-x+y,-z
-x+y,-x,z
x-y,-y,-z

loop_
_atom_site_label
_atom_site_fract_x
_atom_site_fract_y
_atom_site_fract_z
_atom_site_occupancy
_atom_site_U_iso_or_equiv
_atom_site_type_symbol
_atom_site_attached_hydrogens
Si1 0.58340 0.66840 0.90180 1.00000 0.01580 Si 0
Al1 0.41900 0.33320 0.09780 1.00000 0.01350 Al 0
Al2 0.58660 0.66580 0.19630 1.00000 0.01900 Al 0
Si2 0.41580 0.33230 0.80380 1.00000 0.01210 Si 0
Al3 0.59270 0.67700 0.60280 1.00000 0.01200 Al 0
Si3 0.41620 0.33650 0.39640 1.00000 0.01390 Si 0
Al4 0.75110 0.75110 0.00000 1.00000 0.01800 Al 0
Si4 0.24720 0.24720 0.00000 1.00000 0.01300 Si 0
Si5 0.74860 0.74950 0.29760 1.00000 0.01310 Si 0
Al5 0.25400 0.25150 0.70260 1.00000 0.01500 Al 0
Si6 0.74850 0.74850 0.50000 1.00000 0.01400 Si 0
Al6 0.25440 0.25440 0.50000 1.00000 0.01200 Al 0
O1 0.44620 0.21800 0.10510 1.00000 0.06500 O 0
O2 0.87500 0.74780 0.28760 1.00000 0.02800 O 0
O3 0.24250 0.11590 0.50980 1.00000 0.02500 O 0
O4 0.32200 0.00050 0.34680 1.00000 0.02800 O 0
O5 0.67100 0.00200 0.64820 1.00000 0.02500 O 0
O6 0.65900 0.67600 0.54700 1.00000 0.02200 O 0
O7 0.35300 0.33020 0.45040 1.00000 0.02200 O 0
O8 0.66900 0.65000 0.14950 1.00000 0.04900 O 0
O9 0.34800 0.35100 0.84950 1.00000 0.06000 O 0
O10 0.45010 0.23400 0.39010 1.00000 0.02200 O 0
O11 0.66600 0.68600 0.94810 1.00000 0.07200 O 0
O12 0.32700 0.30700 0.04680 1.00000 0.08400 O 0
O13 0.44200 0.54900 0.19950 1.00000 0.03500 O 0
O14 0.54100 0.07860 0.39400 1.00000 0.02600 O 0
O15 0.65600 0.67300 0.25340 1.00000 0.02700 O 0
O16 0.34400 0.32000 0.75370 1.00000 0.05300 O 0
O17 0.88800 0.78210 0.69940 1.00000 0.03000 O 0
O18 0.42750 0.22000 0.81610 1.00000 0.03700 O 0
O19 0.91570 0.45400 0.08630 1.00000 0.06500 O 0
O20 0.12000 0.23300 0.01060 1.00000 0.07400 O 0
S1 0.37300 0.67600 0.05460 0.33333 0.06400 S 0
S2 0.34300 0.70600 0.74150 0.33333 0.07800 S 0
S3 0.02500 0.02300 0.15610 0.33333 0.08000 S 0
S4 0.33333 0.66667 0.31990 1.00000 0.02930 S 0
S5 0.33333 0.66667 0.48840 1.00000 0.02410 S 0
Wat 0.00900 0.03900 0.60400 1.00000 0.11000 O 2
KA1 0.66667 0.33333 0.81890 1.00000 0.03700 K 0
NaA2 0.00000 0.00000 0.49000 0.50000 0.20000 Na 0
NaA3 0.00000 0.00000 0.72180 0.19000 0.03400 Na 0
KA3 0.00000 0.00000 0.72180 0.17000 0.03400 K 0
NaA3a 0.00000 0.00000 0.74770 0.10000 0.03400 Na 0
KA3a 0.00000 0.00000 0.74770 0.08000 0.03400 K 0
NaA3b 0.00000 0.00000 0.70090 0.12000 0.03400 Na 0
KA3b 0.00000 0.00000 0.70090 0.10000 0.03400 K 0
NaA4 0.00000 0.00000 0.03180 0.24000 0.06000 Na 0
KA4 0.00000 0.00000 0.03180 0.03000 0.06000 K 0
NaA4a 0.00000 0.00000 0.00000 0.06000 0.06000 Na 0
KA4a 0.00000 0.00000 0.00000 0.01000 0.06000 K 0
KA5 0.66667 0.33333 0.37330 1.00000 0.02760 K 0
NaA6 0.66667 0.33333 0.06350 0.31000 0.05100 Na 0
KA6 0.66667 0.33333 0.06350 0.06000 0.05100 K 0
NaA6a 0.66667 0.33333 0.13390 0.21000 0.05100 Na 0
KA6a 0.66667 0.33333 0.13390 0.04000 0.05100 K 0
NaM1 0.50300 0.50300 0.00000 0.28000 0.04700 Na 0
KM1 0.50300 0.50300 0.00000 0.14000 0.04700 K 0
NaM1a 0.45000 0.54400 0.01500 0.09000 0.04700 Na 0
KM1a 0.45000 0.54400 0.01500 0.05000 0.04700 K 0
KM2 0.78150 0.56490 0.59600 0.74000 0.02890 K 0
NaM2 0.78150 0.56490 0.59600 0.17000 0.02890 Na 0
NaM3 0.49090 0.51400 0.30170 0.50000 0.03960 Na 0
KM3 0.49090 0.51400 0.30170 0.16000 0.03960 K 0
KM4 0.50150 0.50150 0.50000 0.47000 0.02840 K 0
NaM4 0.50150 0.50150 0.50000 0.34000 0.02840 Na 0
NaM5 0.84900 0.69670 0.89730 0.21000 0.04100 Na 0
KM5 0.84900 0.69670 0.89730 0.08000 0.04100 K 0
NaM5a 0.80600 0.58600 0.91640 0.09000 0.04100 Na 0
KM5a 0.80600 0.58600 0.91640 0.03000 0.04100 K 0
NaM5b 0.87300 0.76000 0.88700 0.11000 0.04100 Na 0
KM5b 0.87300 0.76000 0.88700 0.04000 0.04100 K 0
NaM5c 0.82900 0.65000 0.90300 0.08000 0.04100 Na 0
KM5c 0.82900 0.65000 0.90300 0.03000 0.04100 K 0
NaM6 0.83400 0.66550 0.20010 0.20000 0.03400 Na 0
KM6 0.83400 0.66550 0.20010 0.13000 0.03400 K 0
NaM6a 0.77200 0.55600 0.21690 0.09000 0.03400 Na 0
KM6a 0.77200 0.55600 0.21690 0.06000 0.03400 K 0
NaM6b 0.87300 0.72600 0.18490 0.08000 0.03400 Na 0
KM6b 0.87300 0.72600 0.18490 0.05000 0.03400 K 0
NaM6c 0.79500 0.60500 0.21390 0.07000 0.03400 Na 0
KM6c 0.79500 0.60500 0.21390 0.05000 0.03400 K 0
OS1a 0.61700 0.32000 0.90540 1.00000 0.12000 O 0
OS1b 0.37500 0.60300 0.02070 1.00000 0.16000 O 0
OS1c 0.48800 0.73600 0.07600 1.00000 0.16000 O 0
OS2a 0.40100 0.78600 0.70780 1.00000 0.10000 O 0
OS2b 0.73000 0.47000 0.22500 1.00000 0.07000 O 0
OS2c 0.72800 0.39900 0.22900 1.00000 0.12000 O 0
OS3a 0.04600 0.12600 0.13100 1.00000 0.08000 O 0
OS3b 0.11300 0.07800 0.18400 1.00000 0.18000 O 0
OS3c 0.04500 0.04200 0.11300 1.00000 0.13000 O 0
OS4a 0.33333 0.66667 0.26500 1.00000 0.09300 O 0
OS4b 0.39600 0.78900 0.33900 1.00000 0.05300 O 0
OS5a 0.33333 0.66667 0.54330 1.00000 0.05800 O 0
OS5b 0.39700 0.79100 0.46980 1.00000 0.04200 O 0

loop_
_cod_changelog_entry_id
_cod_changelog_entry_author
_cod_changelog_entry_date
_cod_changelog_entry_text
1
;cod-tools version 3.8.0
Id: cif_guess_AMCSD_atom_types 9581 2023-05-17 12:35:41Z saulius
;
2023-05-21T08:52:31+03:00
;Derived atom types and hydrogen counts
from atom names that follow the AMCSD naming convention
(Wat == water, O-H == hydroxyl).
;

loop_
_cod_related_entry_id
_cod_related_entry_database
_cod_related_entry_code
1 AMCSD 0005652
